data_7216055
loop_
_publ_author_name
'Constable, Edwin C.'
'Housecroft, Catherine E.'
'Neuburger, Markus'
'Schaffner, Silvia'
'Shardlow, Ellen J.'

_publ_section_title
;
 Polymorphs of
 4&#x2032;-(hex-5-ynyloxy)-2,2&#x2032;:6&#x2032;,2&#x2033;-terpyridine:
 structural diversity arising from weak intermolecular interactions in the
 solid state
;
_journal_issue 98
_journal_name_full CrystEngComm
_journal_page_first 599
_journal_paper_doi 10.1039/b512066g
_journal_volume 7
_journal_year 2005
_chemical_formula_moiety 'C21 H19 N3 O1'
_chemical_formula_sum 'C21 H19 N3 O'
_chemical_formula_weight 329.40
_space_group_IT_number 15
_symmetry_cell_setting monoclinic
_symmetry_space_group_name_Hall '-C 2yc'
_symmetry_space_group_name_H-M 'C 1 2/c 1'
_atom_sites_solution_hydrogens geom
_atom_sites_solution_primary direct
_audit_creation_date 05-08-11
_audit_creation_method CRYSTALS_ver_12.24
_cell_angle_alpha 90
_cell_angle_beta 120.439(2)
_cell_angle_gamma 90
_cell_formula_units_Z 8
_cell_length_a 35.6129(12)
_cell_length_b 5.4646(2)
_cell_length_c 20.5952(7)
_cell_measurement_reflns_used 9015
_cell_measurement_temperature 173
_cell_measurement_theta_max 30
_cell_measurement_theta_min 1
_cell_volume 3455.6(2)
_computing_cell_refinement
;
EvalCCD
A. J. M. Duisenberg. Reflections on Area Detectors. Thesis, Utrecht, 1998
;
_computing_data_collection 'COLLECT (Nonius BV, 1997)'
_computing_data_reduction
;
EvalCCD
A. J. M. Duisenberg. Reflections on Area Detectors. Thesis, Utrecht, 1998
;
_computing_molecular_graphics 'CAMERON (Watkin et al 1996)'
_computing_publication_material 'CRYSTALS (Betteridge et al 2003)'
_computing_structure_refinement 'CRYSTALS (Betteridge et al 2003)'
_computing_structure_solution 'SIR97 (Altomare et al, 1999)'
_diffrn_ambient_temperature 173
_diffrn_measured_fraction_theta_full 0.997
_diffrn_measured_fraction_theta_max 0.997
_diffrn_measurement_device_type 'Nonius Kappa CCD'
_diffrn_measurement_method '\f & \w scans'
_diffrn_radiation_monochromator graphite
_diffrn_radiation_type 'Mo K\a'
_diffrn_radiation_wavelength 0.71073
_diffrn_reflns_av_R_equivalents 0.069
_diffrn_reflns_limit_h_max 50
_diffrn_reflns_limit_h_min -49
_diffrn_reflns_limit_k_max 7
_diffrn_reflns_limit_k_min -7
_diffrn_reflns_limit_l_max 28
_diffrn_reflns_limit_l_min -28
_diffrn_reflns_number 48465
_diffrn_reflns_theta_full 30.009
_diffrn_reflns_theta_max 30.009
_diffrn_reflns_theta_min 3.180
_diffrn_standards_number 0
_exptl_absorpt_coefficient_mu 0.080
_exptl_absorpt_correction_T_max 1.00
_exptl_absorpt_correction_T_min 0.99
_exptl_absorpt_correction_type multi-scan
_exptl_absorpt_process_details 'Denzo/Scalepack (Otwinowski & Minor, 1996)'
_exptl_crystal_colour colorless
_exptl_crystal_density_diffrn 1.266
_exptl_crystal_description plate
_exptl_crystal_F_000 1392
_exptl_crystal_size_max 0.54
_exptl_crystal_size_mid 0.16
_exptl_crystal_size_min 0.04
_refine_diff_density_max 1.02
_refine_diff_density_min -0.22
_refine_ls_extinction_method None
_refine_ls_goodness_of_fit_ref 1.2421
_refine_ls_hydrogen_treatment constr
_refine_ls_matrix_type full
_refine_ls_number_parameters 226
_refine_ls_number_reflns 2605
_refine_ls_number_restraints 0
_refine_ls_R_factor_all 0.1034
_refine_ls_R_factor_gt 0.0504
_refine_ls_shift/su_max 0.000548
_refine_ls_structure_factor_coef F
_refine_ls_weighting_details
;
Method, part 1, Chebychev polynomial, (Watkin, 1994, Prince, 1982)
[weight] = 1.0/[A~0~*T~0~(x)+A~1~*T~1~(x) ... +A~n-1~]*T~n-1~(x)]
where A~i~ are the Chebychev coefficients listed below and x= Fcalc/Fmax
Method = Robust Weighting (Prince, 1982)
W = [weight] * [1-(deltaF/6*sigmaF)^2^]^2^
A~i~ are:
2.48 -2.38 1.37
;
_refine_ls_weighting_scheme calc
_refine_ls_wR_factor_all 0.0443
_refine_ls_wR_factor_gt 0.0326
_refine_ls_wR_factor_ref 0.0326
_reflns_limit_h_max 42
_reflns_limit_h_min -50
_reflns_limit_k_max 7
_reflns_limit_k_min 0
_reflns_limit_l_max 28
_reflns_limit_l_min 0
_reflns_number_gt 2605
_reflns_number_total 5038
_reflns_threshold_expression I>3.00u(I)
_oxford_diffrn_Wilson_B_factor 0.00
_oxford_diffrn_Wilson_scale 0.00
_oxford_refine_ls_scale 0.9713(13)
_oxford_structure_analysis_title '8111315 ejs44_2_173k'
_cod_data_source_file b512066g.txt
_cod_data_source_block ejs44_2
_cod_depositor_comments
;
The following automatic conversions were performed:

'_symmetry_cell_setting' value 'Monoclinic' changed to 'monoclinic'
according to
/usr/data/users/saulius/automatic-downloads/retrospective/RSC/lib/dictionaries/cif_core.dic
dictionary named 'cif_core.dic' version 2.4.2 from 2011-04-26.

Automatic conversion script
Id: cif_fix_values 2281 2013-09-26 08:29:07Z andrius 
;
_cod_original_sg_symbol_H-M 'C 2/c'
_cod_original_formula_sum 'C21 H19 N3 O1'
_cod_database_code 7216055

loop_
_symmetry_equiv_pos_as_xyz
x,y,z
-x,-y,-z
x+1/2,y+1/2,z
-x+1/2,-y+1/2,-z
-x,y,-z+1/2
x,-y,z+1/2
-x+1/2,y+1/2,-z+1/2
x+1/2,-y+1/2,z+1/2

loop_
_atom_site_label
_atom_site_type_symbol
_atom_site_fract_x
_atom_site_fract_y
_atom_site_fract_z
_atom_site_U_iso_or_equiv
_atom_site_occupancy
_atom_site_adp_type
_atom_site_refinement_flags_posn
O1 O 0.34969(4) -0.0792(2) 0.48761(6) 0.0320 1.0000 Uani .
N1 N 0.36973(4) 0.0373(3) 0.74908(8) 0.0292 1.0000 Uani .
N2 N 0.41914(4) 0.3906(3) 0.66612(7) 0.0238 1.0000 Uani .
N3 N 0.46299(4) 0.5615(3) 0.54973(7) 0.0278 1.0000 Uani .
C1 C 0.36793(6) 0.0351(4) 0.81242(10) 0.0323 1.0000 Uani .
C2 C 0.38655(5) 0.2089(4) 0.86773(9) 0.0323 1.0000 Uani .
C3 C 0.40826(5) 0.4005(4) 0.85771(9) 0.0294 1.0000 Uani .
C4 C 0.41084(5) 0.4082(3) 0.79297(9) 0.0256 1.0000 Uani .
C5 C 0.39105(5) 0.2238(3) 0.74016(8) 0.0237 1.0000 Uani .
C6 C 0.39287(5) 0.2249(3) 0.66955(8) 0.0228 1.0000 Uani .
C7 C 0.36781(5) 0.0620(3) 0.61176(9) 0.0260 1.0000 Uani .
C8 C 0.37159(5) 0.0696(3) 0.54795(8) 0.0248 1.0000 Uani .
C9 C 0.39933(5) 0.2381(3) 0.54380(8) 0.0245 1.0000 Uani .
C10 C 0.42231(5) 0.3946(3) 0.60373(8) 0.0222 1.0000 Uani .
C11 C 0.45227(5) 0.5817(3) 0.60331(8) 0.0223 1.0000 Uani .
C12 C 0.46809(5) 0.7673(3) 0.65650(9) 0.0271 1.0000 Uani .
C13 C 0.49637(5) 0.9369(3) 0.65562(9) 0.0295 1.0000 Uani .
C14 C 0.50811(5) 0.9162(4) 0.60153(9) 0.0301 1.0000 Uani .
C15 C 0.49054(5) 0.7281(4) 0.55034(9) 0.0318 1.0000 Uani .
C16 C 0.32056(5) -0.2574(4) 0.48884(9) 0.0302 1.0000 Uani .
C17 C 0.30369(5) -0.4058(3) 0.41792(10) 0.0310 1.0000 Uani .
C18 C 0.27043(6) -0.5949(4) 0.40968(10) 0.0323 1.0000 Uani .
C19 C 0.25442(7) -0.7413(4) 0.33749(11) 0.0430 1.0000 Uani .
C20 C 0.22306(6) -0.9326(4) 0.32678(11) 0.0393 1.0000 Uani .
C21 C 0.19775(6) -1.0843(4) 0.31788(11) 0.0424 1.0000 Uani .
H11 H 0.3519 -0.1025 0.8196 0.0415 1.0000 Uiso R
H21 H 0.3843 0.1978 0.9141 0.0404 1.0000 Uiso R
H31 H 0.4222 0.5311 0.8968 0.0360 1.0000 Uiso R
H41 H 0.4263 0.5449 0.7840 0.0307 1.0000 Uiso R
H71 H 0.3478 -0.0568 0.6160 0.0298 1.0000 Uiso R
H91 H 0.4028 0.2453 0.4986 0.0275 1.0000 Uiso R
H121 H 0.4589 0.7773 0.6949 0.0308 1.0000 Uiso R
H131 H 0.5082 1.0722 0.6935 0.0331 1.0000 Uiso R
H141 H 0.5289 1.0343 0.5995 0.0354 1.0000 Uiso R
H151 H 0.4988 0.7144 0.5108 0.0380 1.0000 Uiso R
H161 H 0.3363 -0.3658 0.5339 0.0358 1.0000 Uiso R
H162 H 0.2958 -0.1749 0.4899 0.0358 1.0000 Uiso R
H171 H 0.3288 -0.4917 0.4189 0.0351 1.0000 Uiso R
H172 H 0.2899 -0.2924 0.3738 0.0351 1.0000 Uiso R
H181 H 0.2840 -0.7085 0.4538 0.0369 1.0000 Uiso R
H182 H 0.2450 -0.5101 0.4078 0.0369 1.0000 Uiso R
H191 H 0.2802 -0.8214 0.3394 0.0520 1.0000 Uiso R
H192 H 0.2406 -0.6263 0.2937 0.0520 1.0000 Uiso R
H211 H 0.1761 -1.2140 0.3105 0.0448 1.0000 Uiso R

loop_
_atom_site_aniso_label
_atom_site_aniso_U_11
_atom_site_aniso_U_22
_atom_site_aniso_U_33
_atom_site_aniso_U_23
_atom_site_aniso_U_13
_atom_site_aniso_U_12
O1 0.0334(6) 0.0368(7) 0.0287(6) -0.0132(6) 0.0178(5) -0.0158(6)
N1 0.0341(8) 0.0283(8) 0.0308(7) -0.0008(6) 0.0205(6) -0.0037(7)
N2 0.0245(6) 0.0258(8) 0.0222(6) -0.0005(6) 0.0126(5) -0.0032(6)
N3 0.0325(7) 0.0304(8) 0.0228(6) 0.0005(6) 0.0158(6) -0.0054(7)
C1 0.0335(9) 0.0351(11) 0.0373(9) 0.0052(8) 0.0245(8) -0.0031(8)
C2 0.0349(9) 0.0420(11) 0.0277(8) 0.0048(8) 0.0215(7) 0.0068(9)
C3 0.0311(8) 0.0349(10) 0.0245(7) -0.0026(8) 0.0158(7) 0.0024(8)
C4 0.0265(8) 0.0265(9) 0.0259(7) -0.0004(7) 0.0148(6) -0.0009(7)
C5 0.0226(7) 0.0262(9) 0.0240(7) 0.0018(7) 0.0132(6) 0.0012(7)
C6 0.0230(7) 0.0238(9) 0.0233(7) 0.0008(7) 0.0130(6) 0.0006(7)
C7 0.0248(7) 0.0286(9) 0.0272(7) -0.0037(8) 0.0150(6) -0.0073(8)
C8 0.0239(7) 0.0257(9) 0.0245(8) -0.0053(7) 0.0120(6) -0.0030(7)
C9 0.0238(7) 0.0295(9) 0.0211(7) -0.0021(7) 0.0120(6) -0.0031(7)
C10 0.0213(7) 0.0221(9) 0.0222(7) 0.0010(7) 0.0103(6) -0.0013(7)
C11 0.0193(7) 0.0253(8) 0.0189(7) 0.0051(7) 0.0073(6) 0.0006(7)
C12 0.0268(8) 0.0298(9) 0.0249(7) -0.0002(8) 0.0132(6) -0.0041(8)
C13 0.0276(8) 0.0265(9) 0.0280(8) 0.0001(8) 0.0094(7) -0.0034(8)
C14 0.0276(8) 0.0298(10) 0.0306(8) 0.0081(8) 0.0130(7) -0.0060(8)
C15 0.0352(9) 0.0358(10) 0.0297(8) 0.0049(8) 0.0204(7) -0.0032(9)
C16 0.0291(8) 0.0294(10) 0.0339(8) -0.0068(8) 0.0172(7) -0.0093(8)
C17 0.0293(8) 0.0266(9) 0.0333(8) -0.0062(8) 0.0129(7) -0.0059(8)
C18 0.0292(8) 0.0277(10) 0.0366(9) -0.0041(9) 0.0141(7) -0.0070(8)
C19 0.0442(10) 0.0380(12) 0.0442(10) -0.0130(10) 0.0206(9) -0.0182(10)
C20 0.0327(9) 0.0335(10) 0.0407(10) -0.0045(9) 0.0106(8) -0.0030(9)
C21 0.0332(9) 0.0309(10) 0.0485(11) -0.0014(10) 0.0100(8) -0.0056(9)

loop_
_atom_type_symbol
_atom_type_scat_dispersion_real
_atom_type_scat_dispersion_imag
_atom_type_scat_Cromer_Mann_a1
_atom_type_scat_Cromer_Mann_b1
_atom_type_scat_Cromer_Mann_a2
_atom_type_scat_Cromer_Mann_b2
_atom_type_scat_Cromer_Mann_a3
_atom_type_scat_Cromer_Mann_b3
_atom_type_scat_Cromer_Mann_a4
_atom_type_scat_Cromer_Mann_b4
_atom_type_scat_Cromer_Mann_c
_atom_type_scat_source
C 0.0033 0.0016 2.3100 20.8439 1.0200 10.2075 1.5886 0.5687 0.8650 51.6512 0.2156 'International Tables Vol C 4.2.6.8 and 6.1.1.4'
H 0.0000 0.0000 0.4930 10.5109 0.3229 26.1257 0.1402 3.1424 0.0408 57.7998 0.0030 'International Tables Vol C 4.2.6.8 and 6.1.1.4'
N 0.0061 0.0033 12.2126 0.0057 3.1322 9.8933 2.0125 28.9975 1.1663 0.5826 -11.5290 'International Tables Vol C 4.2.6.8 and 6.1.1.4'
O 0.0106 0.0060 3.0485 13.2771 2.2868 5.7011 1.5463 0.3239 0.8670 32.9089 0.2508 'International Tables Vol C 4.2.6.8 and 6.1.1.4'

loop_
_geom_angle_atom_site_label_1
_geom_angle_atom_site_label_2
_geom_angle_atom_site_label_3
_geom_angle
_geom_angle_publ_flag
C8 O1 C16 118.54(13) yes
C1 N1 C5 116.84(16) yes
C6 N2 C10 117.61(14) yes
C11 N3 C15 116.75(16) yes
N1 C1 C2 124.24(17) yes
N1 C1 H11 117.691 no
C2 C1 H11 118.066 no
C1 C2 C3 118.34(15) yes
C1 C2 H21 120.923 no
C3 C2 H21 120.741 no
C2 C3 C4 118.96(17) yes
C2 C3 H31 120.571 no
C4 C3 H31 120.463 no
C3 C4 C5 118.61(17) yes
C3 C4 H41 120.916 no
C5 C4 H41 120.468 no
C4 C5 N1 123.00(14) yes
C4 C5 C6 120.52(15) yes
N1 C5 C6 116.48(15) yes
C5 C6 N2 115.77(15) yes
C5 C6 C7 120.52(15) yes
N2 C6 C7 123.71(15) yes
C6 C7 C8 117.63(15) yes
C6 C7 H71 121.232 no
C8 C7 H71 121.134 no
C7 C8 O1 124.35(16) yes
C7 C8 C9 119.53(15) yes
O1 C8 C9 116.11(14) yes
C8 C9 C10 118.41(15) yes
C8 C9 H91 120.820 no
C10 C9 H91 120.765 no
C9 C10 N2 123.08(15) yes
C9 C10 C11 121.72(14) yes
N2 C10 C11 115.20(14) yes
C10 C11 N3 116.97(15) yes
C10 C11 C12 120.41(14) yes
N3 C11 C12 122.62(16) yes
C11 C12 C13 119.32(16) yes
C11 C12 H121 120.030 no
C13 C12 H121 120.650 no
C12 C13 C14 118.63(18) yes
C12 C13 H131 120.649 no
C14 C13 H131 120.725 no
C13 C14 C15 118.32(17) yes
C13 C14 H141 121.073 no
C15 C14 H141 120.602 no
C14 C15 N3 124.35(16) yes
C14 C15 H151 118.231 no
N3 C15 H151 117.421 no
O1 C16 C17 106.62(14) yes
O1 C16 H161 110.376 no
C17 C16 H161 110.048 no
O1 C16 H162 110.352 no
C17 C16 H162 109.945 no
H161 C16 H162 109.467 no
C16 C17 C18 112.43(15) yes
C16 C17 H171 108.630 no
C18 C17 H171 108.774 no
C16 C17 H172 108.610 no
C18 C17 H172 108.900 no
H171 C17 H172 109.467 no
C17 C18 C19 110.65(15) yes
C17 C18 H181 109.345 no
C19 C18 H181 109.319 no
C17 C18 H182 109.235 no
C19 C18 H182 108.806 no
H181 C18 H182 109.467 no
C18 C19 C20 113.74(17) yes
C18 C19 H191 108.069 no
C20 C19 H191 108.028 no
C18 C19 H192 108.629 no
C20 C19 H192 108.845 no
H191 C19 H192 109.467 no
C19 C20 C21 179.5(2) yes
C20 C21 H211 179.749 no

loop_
_geom_bond_atom_site_label_1
_geom_bond_atom_site_label_2
_geom_bond_distance
_geom_bond_publ_flag
O1 C8 1.3532(19) yes
O1 C16 1.433(2) yes
N1 C1 1.338(2) yes
N1 C5 1.338(2) yes
N2 C6 1.329(2) yes
N2 C10 1.346(2) yes
N3 C11 1.343(2) yes
N3 C15 1.334(2) yes
C1 C2 1.369(3) yes
C1 H11 1.000 no
C2 C3 1.378(3) yes
C2 H21 1.000 no
C3 C4 1.383(2) yes
C3 H31 1.000 no
C4 C5 1.385(2) yes
C4 H41 1.000 no
C5 C6 1.488(2) yes
C6 C7 1.389(2) yes
C7 C8 1.388(2) yes
C7 H71 1.000 no
C8 C9 1.384(2) yes
C9 C10 1.379(2) yes
C9 H91 1.000 no
C10 C11 1.481(2) yes
C11 C12 1.386(2) yes
C12 C13 1.376(2) yes
C12 H121 1.000 no
C13 C14 1.379(2) yes
C13 H131 1.000 no
C14 C15 1.375(3) yes
C14 H141 1.000 no
C15 H151 1.000 no
C16 C17 1.504(2) yes
C16 H161 1.000 no
C16 H162 1.000 no
C17 C18 1.515(2) yes
C17 H171 1.000 no
C17 H172 1.000 no
C18 C19 1.522(3) yes
C18 H181 1.000 no
C18 H182 1.000 no
C19 C20 1.462(3) yes
C19 H191 1.000 no
C19 H192 1.000 no
C20 C21 1.169(3) yes
C21 H211 1.000 no
